data_4103584
loop_
_publ_author_name
'Jaeheung Cho'
'Ritimukta Sarangi'
'Hye Yeon Kang'
'Jung Yoon Lee'
'Minoru Kubo'
'Takashi Ogura'
'Edward I. Solomon'
'Wonwoo Nam'

_publ_contact_author_address
; Department of Chemistry and Nano Science
  Ewha Womans University
  Seoul 120-750
  Korea
;
_publ_contact_author_email jaeheung@ewha.ac.kr
_publ_contact_author_name 'Dr. Jaeheung Cho'
_publ_section_title
;
 Synthesis, Structural, and Spectroscopic Characterization and
 Reactivities of Mononuclear Cobalt(III)-Peroxo Complexes
;
_journal_name_full 'Journal of the American Chemical Society'
_journal_page_first 16977
_journal_page_last 16986
_journal_paper_doi 10.1021/ja107177m
_journal_volume 132
_journal_year 2010
_chemical_formula_sum 'C15 H33 Cl Co N5 O6'
_chemical_formula_weight 473.84
_chemical_name_systematic
; 
 ? 
;
_space_group_IT_number 29
_symmetry_cell_setting orthorhombic
_symmetry_space_group_name_Hall 'P 2c -2ac'
_symmetry_space_group_name_H-M 'P c a 21'
_atom_sites_solution_hydrogens geom
_atom_sites_solution_primary direct
_atom_sites_solution_secondary difmap
_audit_creation_method 'manual editing of form.cif'
_cell_angle_alpha 90.00
_cell_angle_beta 90.00
_cell_angle_gamma 90.00
_cell_formula_units_Z 4
_cell_length_a 12.789(3)
_cell_length_b 9.5673(18)
_cell_length_c 17.218(3)
_cell_measurement_reflns_used 9937
_cell_measurement_temperature 170(2)
_cell_measurement_theta_max 28.31
_cell_measurement_theta_min 2.37
_cell_volume 2106.7(7)
_computing_cell_refinement 'Bruker SAINT'
_computing_data_collection 'Bruker APEX2'
_computing_data_reduction 'Bruker SAINT'
_computing_molecular_graphics 'Bruker SHELXTL'
_computing_publication_material 'Bruker SHELXTL'
_computing_structure_refinement 'SHELXL-97 (Sheldrick, 2008)'
_computing_structure_solution 'SHELXS-97 (Sheldrick, 2008)'
_diffrn_ambient_temperature 170(2)
_diffrn_measured_fraction_theta_full 0.984
_diffrn_measured_fraction_theta_max 0.984
_diffrn_measurement_device_type 'Bruker APEX-II CCD'
_diffrn_measurement_method '\f and \w scans'
_diffrn_radiation_monochromator graphite
_diffrn_radiation_source 'fine-focus sealed tube'
_diffrn_radiation_type MoK\a
_diffrn_radiation_wavelength 0.71073
_diffrn_reflns_av_R_equivalents 0.0352
_diffrn_reflns_av_sigmaI/netI 0.0269
_diffrn_reflns_limit_h_max 15
_diffrn_reflns_limit_h_min -15
_diffrn_reflns_limit_k_max 11
_diffrn_reflns_limit_k_min -11
_diffrn_reflns_limit_l_max 20
_diffrn_reflns_limit_l_min -20
_diffrn_reflns_number 22983
_diffrn_reflns_theta_full 25.00
_diffrn_reflns_theta_max 25.00
_diffrn_reflns_theta_min 2.13
_exptl_absorpt_coefficient_mu 0.982
_exptl_absorpt_correction_T_max 0.9081
_exptl_absorpt_correction_T_min 0.7571
_exptl_absorpt_correction_type none
_exptl_crystal_colour purple
_exptl_crystal_density_diffrn 1.494
_exptl_crystal_density_method 'not measured'
_exptl_crystal_description Block
_exptl_crystal_F_000 1000
_exptl_crystal_size_max 0.30
_exptl_crystal_size_mid 0.20
_exptl_crystal_size_min 0.10
_refine_diff_density_max 1.246
_refine_diff_density_min -0.355
_refine_diff_density_rms 0.100
_refine_ls_abs_structure_details 'Flack H D (1983), Acta Cryst. A39, 876-881'
_refine_ls_abs_structure_Flack 0.031(18)
_refine_ls_extinction_method none
_refine_ls_goodness_of_fit_ref 1.003
_refine_ls_hydrogen_treatment constr
_refine_ls_matrix_type full
_refine_ls_number_parameters 258
_refine_ls_number_reflns 3632
_refine_ls_number_restraints 1
_refine_ls_restrained_S_all 1.002
_refine_ls_R_factor_all 0.0380
_refine_ls_R_factor_gt 0.0345
_refine_ls_shift/su_max 0.001
_refine_ls_shift/su_mean 0.000
_refine_ls_structure_factor_coef Fsqd
_refine_ls_weighting_details 'calc w=1/[\s^2^(Fo^2^)+(0.1000P)^2^+0.0000P] where P=(Fo^2^+2Fc^2^)/3'
_refine_ls_weighting_scheme calc
_refine_ls_wR_factor_gt 0.1101
_refine_ls_wR_factor_ref 0.1164
_reflns_number_gt 3407
_reflns_number_total 3632
_reflns_threshold_expression >2sigma(I)
_cod_data_source_file ja107177m_si_005.cif
_cod_data_source_block chem073
_cod_database_code 4103584

loop_
_symmetry_equiv_pos_as_xyz
'x, y, z'
'-x, -y, z+1/2'
'x+1/2, -y, z'
'-x+1/2, y, z+1/2'

loop_
_atom_site_label
_atom_site_type_symbol
_atom_site_fract_x
_atom_site_fract_y
_atom_site_fract_z
_atom_site_U_iso_or_equiv
_atom_site_adp_type
_atom_site_occupancy
_atom_site_symmetry_multiplicity
_atom_site_calc_flag
_atom_site_refinement_flags
Co1 Co 0.69400(3) 0.34483(4) 1.00005(3) 0.01875(15) Uani 1 1 d .
O1 O 0.55850(17) 0.4110(2) 0.99716(16) 0.0300(5) Uani 1 1 d .
Cl1 Cl 0.37343(8) 0.17253(9) 0.74956(6) 0.0367(2) Uani 1 1 d .
N3 N 0.8141(2) 0.2684(3) 1.06932(17) 0.0238(6) Uani 1 1 d .
N2 N 0.7512(2) 0.5363(3) 1.02464(15) 0.0256(6) Uani 1 1 d .
N1 N 0.7491(3) 0.3772(3) 0.89315(16) 0.0263(6) Uani 1 1 d .
C8 C 0.6895(3) 0.1394(4) 0.8765(3) 0.0306(9) Uani 1 1 d .
H8A H 0.6309 0.1584 0.8404 0.037 Uiso 1 1 calc R
H8B H 0.7137 0.0425 0.8674 0.037 Uiso 1 1 calc R
C5 C 0.8757(3) 0.1494(4) 1.0392(3) 0.0320(9) Uani 1 1 d .
H5A H 0.9260 0.1196 1.0796 0.038 Uiso 1 1 calc R
H5B H 0.9166 0.1814 0.9937 0.038 Uiso 1 1 calc R
C1 C 0.8396(3) 0.4731(4) 0.9002(2) 0.0316(8) Uani 1 1 d .
H1A H 0.8584 0.5112 0.8486 0.038 Uiso 1 1 calc R
H1B H 0.9009 0.4223 0.9212 0.038 Uiso 1 1 calc R
C4 C 0.8874(3) 0.3887(4) 1.0810(2) 0.0328(8) Uani 1 1 d .
H4A H 0.9340 0.3981 1.0354 0.039 Uiso 1 1 calc R
H4B H 0.9312 0.3723 1.1275 0.039 Uiso 1 1 calc R
C2 C 0.8088(3) 0.5904(4) 0.9545(2) 0.0352(9) Uani 1 1 d .
H2A H 0.8724 0.6407 0.9716 0.042 Uiso 1 1 calc R
H2B H 0.7637 0.6575 0.9263 0.042 Uiso 1 1 calc R
C9 C 0.7778(3) 0.2399(4) 0.86035(19) 0.0278(7) Uani 1 1 d .
H9A H 0.8431 0.2056 0.8846 0.033 Uiso 1 1 calc R
H9B H 0.7893 0.2481 0.8037 0.033 Uiso 1 1 calc R
C12 C 0.7714(3) 0.2303(5) 1.1469(2) 0.0376(9) Uani 1 1 d .
H12A H 0.7285 0.1459 1.1422 0.056 Uiso 1 1 calc R
H12B H 0.7285 0.3072 1.1667 0.056 Uiso 1 1 calc R
H12C H 0.8293 0.2125 1.1829 0.056 Uiso 1 1 calc R
C10 C 0.6673(3) 0.4419(4) 0.8445(2) 0.0337(8) Uani 1 1 d .
H10A H 0.6962 0.4634 0.7931 0.051 Uiso 1 1 calc R
H10B H 0.6429 0.5282 0.8691 0.051 Uiso 1 1 calc R
H10C H 0.6086 0.3769 0.8389 0.051 Uiso 1 1 calc R
C11 C 0.6722(4) 0.6423(4) 1.0482(3) 0.0384(10) Uani 1 1 d .
H11A H 0.7076 0.7296 1.0622 0.058 Uiso 1 1 calc R
H11B H 0.6326 0.6076 1.0929 0.058 Uiso 1 1 calc R
H11C H 0.6242 0.6597 1.0048 0.058 Uiso 1 1 calc R
C3 C 0.8247(3) 0.5197(4) 1.0913(2) 0.0359(9) Uani 1 1 d .
H3A H 0.7848 0.5149 1.1405 0.043 Uiso 1 1 calc R
H3B H 0.8722 0.6013 1.0940 0.043 Uiso 1 1 calc R
O2 O 0.5854(2) 0.3551(2) 1.07202(16) 0.0319(6) Uani 1 1 d .
C7 C 0.6921(3) 0.0377(4) 1.0076(3) 0.0359(9) Uani 1 1 d .
H7A H 0.6643 -0.0511 0.9864 0.043 Uiso 1 1 calc R
H7B H 0.6626 0.0491 1.0603 0.043 Uiso 1 1 calc R
C6 C 0.8097(3) 0.0233(4) 1.0151(3) 0.0401(11) Uani 1 1 d .
H6A H 0.8366 -0.0097 0.9644 0.048 Uiso 1 1 calc R
H6B H 0.8233 -0.0521 1.0532 0.048 Uiso 1 1 calc R
C13 C 0.5363(3) 0.1349(4) 0.9578(3) 0.0399(10) Uani 1 1 d .
H13A H 0.5192 0.0428 0.9364 0.060 Uiso 1 1 calc R
H13B H 0.5044 0.2078 0.9256 0.060 Uiso 1 1 calc R
H13C H 0.5094 0.1417 1.0110 0.060 Uiso 1 1 calc R
N4 N 0.6521(3) 0.1535(3) 0.95855(19) 0.0250(7) Uani 1 1 d .
O5 O 0.3015(3) 0.2861(6) 0.7495(4) 0.0978(18) Uani 1 1 d .
O4 O 0.4743(3) 0.2258(6) 0.7464(3) 0.0976(16) Uani 1 1 d .
O3 O 0.3664(5) 0.0910(8) 0.8157(3) 0.131(3) Uani 1 1 d .
O6 O 0.3502(6) 0.0929(5) 0.6844(4) 0.130(3) Uani 1 1 d .
N5 N 0.0521(3) 0.2182(4) 0.8661(3) 0.0529(10) Uani 1 1 d .
C14 C 0.0536(4) 0.1912(5) 0.8015(3) 0.0433(10) Uani 1 1 d .
C15 C 0.0557(6) 0.1596(5) 0.7170(4) 0.0621(15) Uani 1 1 d .
H15A H 0.1282 0.1596 0.6986 0.093 Uiso 1 1 calc R
H15B H 0.0157 0.2308 0.6888 0.093 Uiso 1 1 calc R
H15C H 0.0245 0.0675 0.7078 0.093 Uiso 1 1 calc R

loop_
_atom_site_aniso_label
_atom_site_aniso_U_11
_atom_site_aniso_U_22
_atom_site_aniso_U_33
_atom_site_aniso_U_23
_atom_site_aniso_U_13
_atom_site_aniso_U_12
Co1 0.0171(3) 0.0183(2) 0.0208(2) -0.0003(2) 0.00106(19) -0.00042(13)
O1 0.0211(11) 0.0321(11) 0.0367(12) -0.0013(12) 0.0007(11) 0.0035(9)
Cl1 0.0376(6) 0.0417(5) 0.0309(5) 0.0000(4) -0.0036(4) -0.0034(4)
N3 0.0200(15) 0.0272(15) 0.0242(14) 0.0029(12) -0.0013(10) -0.0020(11)
N2 0.0230(14) 0.0205(14) 0.0331(15) -0.0006(10) -0.0003(11) -0.0018(11)
N1 0.0260(16) 0.0275(13) 0.0254(15) 0.0035(11) -0.0011(12) 0.0006(13)
C8 0.035(3) 0.0258(18) 0.031(2) -0.0074(15) -0.0035(15) 0.0050(13)
C5 0.029(2) 0.034(2) 0.034(2) 0.0038(15) 0.0002(17) 0.0088(14)
C1 0.0259(19) 0.035(2) 0.033(2) 0.0095(16) 0.0067(15) -0.0042(16)
C4 0.025(2) 0.0370(18) 0.037(2) 0.0014(17) -0.0083(15) -0.0050(16)
C2 0.033(2) 0.029(2) 0.043(2) 0.0062(18) 0.0017(15) -0.0068(14)
C9 0.030(2) 0.0335(18) 0.0194(17) 0.0006(15) 0.0042(15) 0.0063(16)
C12 0.035(2) 0.046(2) 0.032(2) 0.0103(18) 0.0008(19) -0.0026(19)
C10 0.038(2) 0.0341(19) 0.0291(18) 0.0055(15) -0.0072(16) 0.0045(17)
C11 0.043(3) 0.0226(19) 0.049(3) -0.0077(16) -0.002(2) 0.0002(16)
C3 0.035(2) 0.033(2) 0.039(2) -0.0046(17) -0.0122(16) -0.0077(16)
O2 0.0302(15) 0.0339(13) 0.0316(15) -0.0009(10) 0.0103(12) 0.0017(10)
C7 0.041(2) 0.0237(16) 0.043(2) 0.008(2) -0.0025(16) -0.0031(14)
C6 0.041(2) 0.0304(19) 0.049(3) 0.0023(18) -0.0059(16) 0.0111(15)
C13 0.024(2) 0.0324(17) 0.063(3) -0.0158(18) 0.0032(19) -0.0034(15)
N4 0.0184(16) 0.0239(15) 0.0326(18) -0.0027(11) -0.0007(14) -0.0012(10)
O5 0.081(3) 0.101(4) 0.111(4) -0.034(4) -0.004(3) 0.049(3)
O4 0.048(2) 0.134(4) 0.110(4) 0.050(4) 0.000(2) -0.034(3)
O3 0.112(4) 0.189(6) 0.091(4) 0.097(4) -0.035(3) -0.080(4)
O6 0.199(6) 0.068(3) 0.122(5) -0.051(3) -0.099(5) 0.042(3)
N5 0.051(3) 0.049(2) 0.059(3) -0.0053(19) 0.0087(18) -0.0048(18)
C14 0.036(2) 0.042(2) 0.052(3) 0.002(2) 0.006(2) -0.0079(19)
C15 0.062(4) 0.062(3) 0.062(4) 0.000(2) 0.010(3) -0.016(3)

loop_
_atom_type_symbol
_atom_type_description
_atom_type_scat_dispersion_real
_atom_type_scat_dispersion_imag
_atom_type_scat_source
C C 0.0033 0.0016 'International Tables Vol C Tables 4.2.6.8 and 6.1.1.4'
H H 0.0000 0.0000 'International Tables Vol C Tables 4.2.6.8 and 6.1.1.4'
N N 0.0061 0.0033 'International Tables Vol C Tables 4.2.6.8 and 6.1.1.4'
O O 0.0106 0.0060 'International Tables Vol C Tables 4.2.6.8 and 6.1.1.4'
Cl Cl 0.1484 0.1585 'International Tables Vol C Tables 4.2.6.8 and 6.1.1.4'
Co Co 0.3494 0.9721 'International Tables Vol C Tables 4.2.6.8 and 6.1.1.4'

loop_
_geom_angle_atom_site_label_1
_geom_angle_atom_site_label_2
_geom_angle_atom_site_label_3
_geom_angle
O1 Co1 O2 45.61(12)
O1 Co1 N1 104.68(13)
O2 Co1 N1 150.28(13)
O1 Co1 N2 91.98(11)
O2 Co1 N2 94.75(11)
N1 Co1 N2 85.67(12)
O1 Co1 N4 92.95(12)
O2 Co1 N4 94.83(13)
N1 Co1 N4 84.77(13)
N2 Co1 N4 170.10(12)
O1 Co1 N3 146.15(12)
O2 Co1 N3 100.82(12)
N1 Co1 N3 108.84(13)
N2 Co1 N3 86.05(12)
N4 Co1 N3 94.58(12)
O2 O1 Co1 67.85(14)
O3 Cl1 O6 110.0(5)
O3 Cl1 O4 107.5(3)
O6 Cl1 O4 111.7(5)
O3 Cl1 O5 112.9(5)
O6 Cl1 O5 106.2(3)
O4 Cl1 O5 108.7(3)
C5 N3 C12 108.8(3)
C5 N3 C4 107.8(3)
C12 N3 C4 107.3(3)
C5 N3 Co1 117.6(2)
C12 N3 Co1 109.3(2)
C4 N3 Co1 105.6(2)
C11 N2 C3 106.9(3)
C11 N2 C2 108.4(3)
C3 N2 C2 110.2(3)
C11 N2 Co1 115.5(2)
C3 N2 Co1 107.0(2)
C2 N2 Co1 108.7(2)
C10 N1 C9 109.4(3)
C10 N1 C1 109.9(3)
C9 N1 C1 112.8(3)
C10 N1 Co1 109.8(2)
C9 N1 Co1 107.6(2)
C1 N1 Co1 107.3(2)
N4 C8 C9 110.8(3)
N4 C8 H8A 109.5
C9 C8 H8A 109.5
N4 C8 H8B 109.5
C9 C8 H8B 109.5
H8A C8 H8B 108.1
N3 C5 C6 114.1(3)
N3 C5 H5A 108.7
C6 C5 H5A 108.7
N3 C5 H5B 108.7
C6 C5 H5B 108.7
H5A C5 H5B 107.6
N1 C1 C2 107.8(3)
N1 C1 H1A 110.1
C2 C1 H1A 110.1
N1 C1 H1B 110.1
C2 C1 H1B 110.1
H1A C1 H1B 108.5
N3 C4 C3 108.9(3)
N3 C4 H4A 109.9
C3 C4 H4A 109.9
N3 C4 H4B 109.9
C3 C4 H4B 109.9
H4A C4 H4B 108.3
N2 C2 C1 111.6(3)
N2 C2 H2A 109.3
C1 C2 H2A 109.3
N2 C2 H2B 109.3
C1 C2 H2B 109.3
H2A C2 H2B 108.0
N1 C9 C8 108.1(3)
N1 C9 H9A 110.1
C8 C9 H9A 110.1
N1 C9 H9B 110.1
C8 C9 H9B 110.1
H9A C9 H9B 108.4
N3 C12 H12A 109.5
N3 C12 H12B 109.5
H12A C12 H12B 109.5
N3 C12 H12C 109.5
H12A C12 H12C 109.5
H12B C12 H12C 109.5
N1 C10 H10A 109.5
N1 C10 H10B 109.5
H10A C10 H10B 109.5
N1 C10 H10C 109.5
H10A C10 H10C 109.5
H10B C10 H10C 109.5
N2 C11 H11A 109.5
N2 C11 H11B 109.5
H11A C11 H11B 109.5
N2 C11 H11C 109.5
H11A C11 H11C 109.5
H11B C11 H11C 109.5
N2 C3 C4 109.6(3)
N2 C3 H3A 109.8
C4 C3 H3A 109.8
N2 C3 H3B 109.8
C4 C3 H3B 109.8
H3A C3 H3B 108.2
O1 O2 Co1 66.54(14)
N4 C7 C6 117.3(3)
N4 C7 H7A 108.0
C6 C7 H7A 108.0
N4 C7 H7B 108.0
C6 C7 H7B 108.0
H7A C7 H7B 107.2
C7 C6 C5 119.9(3)
C7 C6 H6A 107.3
C5 C6 H6A 107.3
C7 C6 H6B 107.3
C5 C6 H6B 107.3
H6A C6 H6B 106.9
N4 C13 H13A 109.5
N4 C13 H13B 109.5
H13A C13 H13B 109.5
N4 C13 H13C 109.5
H13A C13 H13C 109.5
H13B C13 H13C 109.5
C7 N4 C13 104.9(3)
C7 N4 C8 111.0(3)
C13 N4 C8 107.4(3)
C7 N4 Co1 112.4(2)
C13 N4 Co1 111.8(2)
C8 N4 Co1 109.1(2)
N5 C14 C15 178.7(5)
C14 C15 H15A 109.5
C14 C15 H15B 109.5
H15A C15 H15B 109.5
C14 C15 H15C 109.5
H15A C15 H15C 109.5
H15B C15 H15C 109.5

loop_
_geom_bond_atom_site_label_1
_geom_bond_atom_site_label_2
_geom_bond_distance
Co1 O1 1.846(2)
Co1 O2 1.864(3)
Co1 N1 1.995(3)
Co1 N2 2.017(3)
Co1 N4 2.037(3)
Co1 N3 2.078(3)
O1 O2 1.438(4)
Cl1 O3 1.384(4)
Cl1 O6 1.388(4)
Cl1 O4 1.388(4)
Cl1 O5 1.423(4)
N3 C5 1.478(5)
N3 C12 1.488(5)
N3 C4 1.498(5)
N2 C11 1.488(5)
N2 C3 1.492(5)
N2 C2 1.507(5)
N1 C10 1.476(5)
N1 C9 1.476(5)
N1 C1 1.481(5)
C8 N4 1.498(5)
C8 C9 1.509(6)
C8 H8A 0.9900
C8 H8B 0.9900
C5 C6 1.530(6)
C5 H5A 0.9900
C5 H5B 0.9900
C1 C2 1.513(6)
C1 H1A 0.9900
C1 H1B 0.9900
C4 C3 1.498(6)
C4 H4A 0.9900
C4 H4B 0.9900
C2 H2A 0.9900
C2 H2B 0.9900
C9 H9A 0.9900
C9 H9B 0.9900
C12 H12A 0.9800
C12 H12B 0.9800
C12 H12C 0.9800
C10 H10A 0.9800
C10 H10B 0.9800
C10 H10C 0.9800
C11 H11A 0.9800
C11 H11B 0.9800
C11 H11C 0.9800
C3 H3A 0.9900
C3 H3B 0.9900
C7 N4 1.484(5)
C7 C6 1.516(5)
C7 H7A 0.9900
C7 H7B 0.9900
C6 H6A 0.9900
C6 H6B 0.9900
C13 N4 1.491(5)
C13 H13A 0.9800
C13 H13B 0.9800
C13 H13C 0.9800
N5 C14 1.142(6)
C14 C15 1.487(8)
C15 H15A 0.9800
C15 H15B 0.9800
C15 H15C 0.9800
